data_4505510
loop_
_publ_author_name
'Park, Sunhong'
'Lindoy, Leonard F.'
'Lee, Shim Sung'

_publ_section_title
;
 Assembly of Silver(I) Complexes of Isomeric NS2-Macrocycles Displaying
 Cyclic Oligomer, Helix, and Zigzag Structures
;
_journal_issue 3
_journal_name_full 'Crystal Growth &amp; Design'
_journal_page_first 1320
_journal_paper_doi 10.1021/cg201374g
_journal_volume 12
_journal_year 2012
_chemical_formula_sum 'C36.75 H59 Ag3 N6.25 O12.75 S6'
_chemical_formula_weight 1304.34
_chemical_name_systematic
; 
 ? 
;
_space_group_IT_number 2
_symmetry_cell_setting triclinic
_symmetry_space_group_name_Hall '-P 1'
_symmetry_space_group_name_H-M 'P -1'
_atom_sites_solution_hydrogens geom
_atom_sites_solution_primary direct
_atom_sites_solution_secondary difmap
_audit_creation_method SHELXTL
_cell_angle_alpha 66.502(2)
_cell_angle_beta 68.836(2)
_cell_angle_gamma 71.676(3)
_cell_formula_units_Z 2
_cell_length_a 13.4135(9)
_cell_length_b 13.7731(9)
_cell_length_c 15.5462(10)
_cell_measurement_reflns_used 9803
_cell_measurement_temperature 173(2)
_cell_measurement_theta_max 32.50
_cell_measurement_theta_min 2.56
_cell_volume 2407.0(3)
_computing_cell_refinement 'Bruker SAINT'
_computing_data_collection 'Bruker APEX2'
_computing_data_reduction 'Bruker SAINT'
_computing_molecular_graphics 'Bruker SHELXTL'
_computing_publication_material 'Bruker SHELXTL'
_computing_structure_refinement 'SHELXL-97 (Sheldrick, 1997)'
_computing_structure_solution 'SHELXS-97 (Sheldrick, 1990)'
_diffrn_ambient_temperature 173(2)
_diffrn_measured_fraction_theta_full 0.981
_diffrn_measured_fraction_theta_max 0.981
_diffrn_measurement_device_type 'Bruker APEX-II CCD'
_diffrn_measurement_method '\f and \w scans'
_diffrn_radiation_monochromator graphite
_diffrn_radiation_source 'fine-focus sealed tube'
_diffrn_radiation_type MoK\a
_diffrn_radiation_wavelength 0.71073
_diffrn_reflns_av_R_equivalents 0.0370
_diffrn_reflns_av_sigmaI/netI 0.0312
_diffrn_reflns_limit_h_max 16
_diffrn_reflns_limit_h_min -16
_diffrn_reflns_limit_k_max 16
_diffrn_reflns_limit_k_min -16
_diffrn_reflns_limit_l_max 17
_diffrn_reflns_limit_l_min -19
_diffrn_reflns_number 35867
_diffrn_reflns_theta_full 26.00
_diffrn_reflns_theta_max 26.00
_diffrn_reflns_theta_min 1.48
_diffrn_standards_number 0
_exptl_absorpt_coefficient_mu 1.534
_exptl_absorpt_correction_T_max 0.8617
_exptl_absorpt_correction_T_min 0.6561
_exptl_absorpt_correction_type multi-scan
_exptl_absorpt_process_details SADABS
_exptl_crystal_colour colorless
_exptl_crystal_density_diffrn 1.800
_exptl_crystal_density_method 'not measured'
_exptl_crystal_description plate
_exptl_crystal_F_000 1317
_exptl_crystal_size_max 0.30
_exptl_crystal_size_mid 0.10
_exptl_crystal_size_min 0.10
_refine_diff_density_max 1.171
_refine_diff_density_min -0.788
_refine_diff_density_rms 0.119
_refine_ls_extinction_method none
_refine_ls_goodness_of_fit_ref 1.051
_refine_ls_hydrogen_treatment mixed
_refine_ls_matrix_type full
_refine_ls_number_parameters 637
_refine_ls_number_reflns 9269
_refine_ls_number_restraints 110
_refine_ls_restrained_S_all 1.070
_refine_ls_R_factor_all 0.0363
_refine_ls_R_factor_gt 0.0341
_refine_ls_shift/su_max 0.001
_refine_ls_shift/su_mean 0.000
_refine_ls_structure_factor_coef Fsqd
_refine_ls_weighting_details 'calc w=1/[\s^2^(Fo^2^)+(0.0703P)^2^+3.6448P] where P=(Fo^2^+2Fc^2^)/3'
_refine_ls_weighting_scheme calc
_refine_ls_wR_factor_gt 0.1122
_refine_ls_wR_factor_ref 0.1142
_reflns_number_gt 8617
_reflns_number_total 9269
_reflns_threshold_expression >2sigma(I)
_cod_data_source_file cg201374g_si_002.cif
_cod_data_source_block 1
_cod_depositor_comments
;
The following automatic conversions were performed:

'_symmetry_cell_setting' value 'Triclinic' changed to 'triclinic'
according to /home/saulius/struct/CIF-dictionaries/cif_core.dic
dictionary named 'cif_core.dic' version 2.4.1 from 2010-06-29.

Automatic conversion script
Id: cif_fix_values 1715 2011-07-08 13:25:40Z adriana 
;
_cod_original_sg_symbol_H-M P-1
_cod_database_code 4505510

loop_
_symmetry_equiv_pos_as_xyz
'x, y, z'
'-x, -y, -z'

loop_
_atom_site_label
_atom_site_type_symbol
_atom_site_fract_x
_atom_site_fract_y
_atom_site_fract_z
_atom_site_U_iso_or_equiv
_atom_site_adp_type
_atom_site_occupancy
_atom_site_symmetry_multiplicity
_atom_site_calc_flag
_atom_site_refinement_flags
_atom_site_disorder_assembly
_atom_site_disorder_group
Ag1 Ag 0.71624(2) 0.83560(2) 0.32568(2) 0.03241(9) Uani 1 1 d . . .
Ag2 Ag 0.70878(2) 0.79074(2) 0.64254(2) 0.03219(9) Uani 1 1 d . . .
Ag3 Ag 0.33374(2) 0.80900(2) 0.73898(2) 0.02938(9) Uani 1 1 d . . .
S1 S 0.68095(7) 1.03505(6) 0.21274(6) 0.02470(17) Uani 1 1 d . . .
S2 S 0.82257(9) 0.71276(7) 0.21847(8) 0.0374(2) Uani 1 1 d . . .
S3 S 0.86047(9) 0.69121(8) 0.73176(7) 0.0381(2) Uani 1 1 d . . .
S4 S 0.79348(6) 0.81454(6) 0.45502(6) 0.02335(17) Uani 1 1 d . . .
S5 S 0.21832(7) 0.66166(7) 0.84461(7) 0.0341(2) Uani 1 1 d . . .
S6 S 0.54305(6) 0.71781(6) 0.69798(6) 0.02464(17) Uani 1 1 d . . .
N1 N 0.5702(3) 0.8388(3) 0.2741(2) 0.0360(7) Uani 1 1 d . . .
H1F H 0.5311 0.7894 0.3216 0.043 Uiso 1 1 calc R . .
N2 N 0.8006(2) 0.9317(2) 0.5930(2) 0.0311(6) Uani 1 1 d . . .
H2F H 0.7507 0.9949 0.5842 0.037 Uiso 1 1 calc R . .
N3 N 0.3479(2) 0.7388(2) 0.6180(2) 0.0289(6) Uani 1 1 d . . .
H3F H 0.2998 0.7844 0.5833 0.035 Uiso 1 1 calc R . .
C1 C 1.0369(3) 0.8317(3) 0.1429(3) 0.0423(9) Uani 1 1 d . . .
H1 H 1.0682 0.7602 0.1462 0.051 Uiso 1 1 calc R . .
C2 C 1.0900(4) 0.8896(4) 0.1609(4) 0.0508(11) Uani 1 1 d . . .
H2 H 1.1553 0.8566 0.1780 0.061 Uiso 1 1 calc R . .
C3 C 1.0458(4) 0.9974(4) 0.1535(3) 0.0452(10) Uani 1 1 d . . .
H3 H 1.0818 1.0375 0.1643 0.054 Uiso 1 1 calc R . .
C4 C 0.9480(3) 1.0443(3) 0.1301(3) 0.0366(8) Uani 1 1 d . . .
H4 H 0.9188 1.1166 0.1246 0.044 Uiso 1 1 calc R . .
C5 C 0.8913(3) 0.9863(3) 0.1142(3) 0.0289(7) Uani 1 1 d . . .
C6 C 0.7827(3) 1.0428(3) 0.0942(3) 0.0314(8) Uani 1 1 d . . .
H6A H 0.7649 1.0079 0.0599 0.038 Uiso 1 1 calc R . .
H6B H 0.7841 1.1176 0.0543 0.038 Uiso 1 1 calc R . .
C7 C 0.5539(3) 1.0403(3) 0.1896(3) 0.0343(8) Uani 1 1 d . . .
H7A H 0.5041 1.1077 0.1942 0.041 Uiso 1 1 calc R . .
H7B H 0.5701 1.0398 0.1237 0.041 Uiso 1 1 calc R . .
C8 C 0.4980(3) 0.9472(3) 0.2599(3) 0.0374(8) Uani 1 1 d . . .
H8A H 0.4650 0.9588 0.3227 0.045 Uiso 1 1 calc R . .
H8B H 0.4397 0.9481 0.2365 0.045 Uiso 1 1 calc R . .
C9 C 0.6152(4) 0.8069(3) 0.1858(3) 0.0405(9) Uani 1 1 d . . .
H9A H 0.6463 0.8651 0.1319 0.049 Uiso 1 1 calc R . .
H9B H 0.5564 0.7963 0.1702 0.049 Uiso 1 1 calc R . .
C10 C 0.7023(4) 0.7041(3) 0.1961(4) 0.0457(10) Uani 1 1 d . . .
H10A H 0.7247 0.6854 0.1370 0.055 Uiso 1 1 calc R . .
H10B H 0.6705 0.6458 0.2493 0.055 Uiso 1 1 calc R . .
C11 C 0.8849(4) 0.8073(3) 0.1033(3) 0.0389(9) Uani 1 1 d . . .
H11A H 0.9395 0.7672 0.0621 0.047 Uiso 1 1 calc R . .
H11B H 0.8296 0.8524 0.0698 0.047 Uiso 1 1 calc R . .
C12 C 0.9375(3) 0.8779(3) 0.1200(3) 0.0316(8) Uani 1 1 d . . .
C13 C 0.8367(3) 0.5494(3) 0.5009(3) 0.0331(8) Uani 1 1 d . . .
H13 H 0.8252 0.5750 0.4394 0.040 Uiso 1 1 calc R . .
C14 C 0.8019(3) 0.4555(3) 0.5687(3) 0.0389(9) Uani 1 1 d . . .
H14 H 0.7665 0.4192 0.5529 0.047 Uiso 1 1 calc R . .
C15 C 0.8201(4) 0.4170(3) 0.6585(3) 0.0434(10) Uani 1 1 d . . .
H15 H 0.7971 0.3542 0.7039 0.052 Uiso 1 1 calc R . .
C16 C 0.8723(3) 0.4705(3) 0.6826(3) 0.0393(9) Uani 1 1 d . . .
H16 H 0.8846 0.4429 0.7439 0.047 Uiso 1 1 calc R . .
C17 C 0.9069(3) 0.5658(3) 0.6160(3) 0.0300(7) Uani 1 1 d . . .
C18 C 0.9621(3) 0.6203(3) 0.6485(3) 0.0374(9) Uani 1 1 d . . .
H18A H 1.0005 0.6715 0.5921 0.045 Uiso 1 1 calc R . .
H18B H 1.0150 0.5666 0.6813 0.045 Uiso 1 1 calc R . .
C19 C 0.9179(4) 0.8075(3) 0.7043(4) 0.0436(10) Uani 1 1 d . . .
H19A H 0.9363 0.8011 0.7615 0.052 Uiso 1 1 calc R . .
H19B H 0.9851 0.8053 0.6524 0.052 Uiso 1 1 calc R . .
C20 C 0.8427(3) 0.9172(3) 0.6736(3) 0.0405(9) Uani 1 1 d . . .
H20A H 0.7816 0.9251 0.7294 0.049 Uiso 1 1 calc R . .
H20B H 0.8824 0.9739 0.6540 0.049 Uiso 1 1 calc R . .
C21 C 0.8850(3) 0.9378(3) 0.5001(3) 0.0354(8) Uani 1 1 d . . .
H21A H 0.9453 0.8771 0.5107 0.043 Uiso 1 1 calc R . .
H21B H 0.9124 1.0035 0.4774 0.043 Uiso 1 1 calc R . .
C22 C 0.8434(3) 0.9366(3) 0.4216(3) 0.0320(8) Uani 1 1 d . . .
H22A H 0.9020 0.9429 0.3618 0.038 Uiso 1 1 calc R . .
H22B H 0.7850 0.9988 0.4092 0.038 Uiso 1 1 calc R . .
C23 C 0.9184(3) 0.7094(3) 0.4473(3) 0.0300(7) Uani 1 1 d . . .
H23A H 0.9452 0.7016 0.3830 0.036 Uiso 1 1 calc R . .
H23B H 0.9748 0.7282 0.4595 0.036 Uiso 1 1 calc R . .
C24 C 0.8885(3) 0.6057(3) 0.5237(3) 0.0279(7) Uani 1 1 d . . .
C25 C 0.5254(4) 0.6616(3) 0.9357(3) 0.0393(9) Uani 1 1 d . . .
H25 H 0.5964 0.6733 0.9082 0.047 Uiso 1 1 calc R . .
C26 C 0.4617(4) 0.6896(3) 1.0185(3) 0.0466(11) Uani 1 1 d . . .
H26 H 0.4895 0.7213 1.0453 0.056 Uiso 1 1 calc R . .
C27 C 0.3574(4) 0.6703(4) 1.0606(3) 0.0482(11) Uani 1 1 d . . .
H27 H 0.3148 0.6886 1.1162 0.058 Uiso 1 1 calc R . .
C28 C 0.3162(4) 0.6239(3) 1.0203(3) 0.0420(9) Uani 1 1 d . . .
H28 H 0.2459 0.6101 1.0503 0.050 Uiso 1 1 calc R . .
C29 C 0.3764(3) 0.5971(3) 0.9364(3) 0.0323(8) Uani 1 1 d . . .
C30 C 0.3229(3) 0.5516(3) 0.8953(3) 0.0362(8) Uani 1 1 d . . .
H30A H 0.2895 0.4929 0.9461 0.043 Uiso 1 1 calc R . .
H30B H 0.3765 0.5239 0.8446 0.043 Uiso 1 1 calc R . .
C31 C 0.2145(3) 0.6283(3) 0.7436(3) 0.0361(8) Uani 1 1 d . . .
H31A H 0.1986 0.5565 0.7686 0.043 Uiso 1 1 calc R . .
H31B H 0.1551 0.6785 0.7175 0.043 Uiso 1 1 calc R . .
C32 C 0.3183(3) 0.6313(3) 0.6615(3) 0.0315(8) Uani 1 1 d . . .
H32A H 0.3773 0.5779 0.6860 0.038 Uiso 1 1 calc R . .
H32B H 0.3091 0.6123 0.6115 0.038 Uiso 1 1 calc R . .
C33 C 0.4577(3) 0.7373(3) 0.5511(3) 0.0334(8) Uani 1 1 d . . .
H33A H 0.4684 0.8111 0.5177 0.040 Uiso 1 1 calc R . .
H33B H 0.4627 0.7075 0.5023 0.040 Uiso 1 1 calc R . .
C34 C 0.5494(3) 0.6720(3) 0.6002(3) 0.0313(8) Uani 1 1 d . . .
H34A H 0.6192 0.6785 0.5518 0.038 Uiso 1 1 calc R . .
H34B H 0.5446 0.5964 0.6268 0.038 Uiso 1 1 calc R . .
C35 C 0.5562(3) 0.5925(3) 0.8012(3) 0.0332(8) Uani 1 1 d . . .
H35A H 0.5344 0.5364 0.7932 0.040 Uiso 1 1 calc R . .
H35B H 0.6314 0.5677 0.8042 0.040 Uiso 1 1 calc R . .
C36 C 0.4836(3) 0.6160(3) 0.8933(3) 0.0317(8) Uani 1 1 d . . .
N4 N 0.5000 1.0000 0.5000 0.0367(11) Uani 1 2 d SD . .
O1 O 0.4268(6) 0.9929(6) 0.5735(5) 0.0538(17) Uani 0.50 1 d PD . .
O2 O 0.5967(5) 0.9942(6) 0.5054(8) 0.075(3) Uani 0.50 1 d PD . .
O3 O 0.4898(9) 1.0264(7) 0.4187(5) 0.075(2) Uani 0.50 1 d PD . .
N5 N 0.8029(3) 1.1888(2) 0.5558(3) 0.0366(7) Uani 1 1 d D . .
O4 O 0.7090(2) 1.1699(3) 0.5926(3) 0.0530(8) Uani 1 1 d D . .
O5 O 0.8552(3) 1.1892(3) 0.6064(3) 0.0578(9) Uani 1 1 d D . .
O6 O 0.8448(3) 1.2045(3) 0.4674(2) 0.0602(9) Uani 1 1 d D . .
N6A N 0.7356(8) 0.7844(6) 0.9323(6) 0.086(3) Uani 0.65 1 d PD A 1
O7A O 0.7855(8) 0.8361(8) 0.9355(7) 0.1178(17) Uiso 0.65 1 d PD A 1
O8A O 0.6641(8) 0.8347(8) 0.8885(8) 0.1178(17) Uiso 0.65 1 d PD A 1
O9A O 0.7457(8) 0.6873(7) 0.9725(7) 0.1178(17) Uiso 0.65 1 d PD A 1
N6B N 0.6537(9) 0.9270(9) 0.9361(7) 0.053(3) Uani 0.35 1 d PD B 2
O7B O 0.5898(16) 1.0085(16) 0.949(2) 0.106(3) Uiso 0.35 1 d PD B 2
O8B O 0.6149(13) 0.8585(12) 0.9386(13) 0.106(3) Uiso 0.35 1 d PD B 2
O9B O 0.7458(10) 0.9137(13) 0.9267(13) 0.106(3) Uiso 0.35 1 d PD B 2
N7A N 0.5267(9) 0.5145(10) 0.4833(9) 0.0533(15) Uiso 0.30 1 d PD . 3
O10A O 0.4333(9) 0.5291(10) 0.4705(10) 0.0533(15) Uiso 0.30 1 d PD . 3
O11A O 0.5942(9) 0.5826(9) 0.4184(8) 0.0533(15) Uiso 0.30 1 d PD . 3
O12A O 0.5627(10) 0.4355(9) 0.5484(9) 0.0533(15) Uiso 0.30 1 d PD . 3
N7B N 0.4917(16) 0.4494(16) 0.5613(14) 0.086(4) Uiso 0.20 1 d PD . 4
O10B O 0.5558(17) 0.509(2) 0.4894(16) 0.086(4) Uiso 0.20 1 d PD . 4
O11B O 0.3998(16) 0.452(2) 0.5485(16) 0.086(4) Uiso 0.20 1 d PD . 4
O12B O 0.5098(19) 0.4039(19) 0.6464(14) 0.086(4) Uiso 0.20 1 d PD C 4
O1S O 0.8228(15) 0.6748(16) 0.9766(15) 0.090(3) Uiso 0.25 1 d PD D 5
C1S C 0.9179(17) 0.6376(16) 0.965(2) 0.090(3) Uiso 0.25 1 d PD . 5
N1S N 0.9852(15) 0.5271(15) 0.9823(13) 0.090(3) Uiso 0.25 1 d PD . 5
C2S C 1.014(3) 0.464(2) 0.910(2) 0.090(3) Uiso 0.25 1 d PD . 5
C3S C 1.036(2) 0.471(2) 1.0703(18) 0.090(3) Uiso 0.25 1 d PD . 5
O1W O 0.6584(3) 1.2023(3) 0.7897(3) 0.0490(7) Uani 1 1 d D E 6
H1A H 0.694(4) 1.188(4) 0.7298(17) 0.050 Uiso 1 1 d D F 6
H1B H 0.640(4) 1.137(2) 0.838(2) 0.050 Uiso 1 1 d D G 6
O2W O 0.4821(3) 0.5989(3) 0.2593(3) 0.0625(9) Uani 1 1 d D H 7
H2A H 0.461(4) 0.581(4) 0.3282(6) 0.050 Uiso 1 1 d D I 7
H2B H 0.435(3) 0.6672(19) 0.242(3) 0.050 Uiso 1 1 d D J 7
O3W O 0.6102(11) 1.0323(10) 0.9517(8) 0.075(3) Uani 0.50 1 d P . .
O4W O 0.6522(18) 0.9961(19) 0.9508(17) 0.070(6) Uiso 0.25 1 d P B .
O5W O 0.9495(13) 0.4453(12) 0.8979(12) 0.059(4) Uiso 0.25 1 d P . .
O6W O 0.9761(16) 0.4675(18) 0.9226(16) 0.072(5) Uiso 0.25 1 d P . .
O7W O 0.9873(18) 0.4739(17) 0.9623(16) 0.078(5) Uiso 0.25 1 d P . .

loop_
_atom_site_aniso_label
_atom_site_aniso_U_11
_atom_site_aniso_U_22
_atom_site_aniso_U_33
_atom_site_aniso_U_23
_atom_site_aniso_U_13
_atom_site_aniso_U_12
Ag1 0.04043(18) 0.03208(16) 0.02793(16) -0.00605(12) -0.01408(12) -0.01053(12)
Ag2 0.02724(16) 0.03736(17) 0.03557(17) -0.01628(13) -0.00135(12) -0.01351(11)
Ag3 0.03208(16) 0.02311(14) 0.03489(17) -0.01303(12) -0.01063(12) -0.00136(10)
S1 0.0241(4) 0.0219(4) 0.0266(4) -0.0090(3) -0.0038(3) -0.0048(3)
S2 0.0472(6) 0.0262(4) 0.0383(5) -0.0086(4) -0.0141(4) -0.0059(4)
S3 0.0456(6) 0.0385(5) 0.0330(5) -0.0117(4) -0.0145(4) -0.0073(4)
S4 0.0233(4) 0.0210(4) 0.0247(4) -0.0061(3) -0.0071(3) -0.0039(3)
S5 0.0283(4) 0.0326(5) 0.0362(5) -0.0115(4) -0.0029(4) -0.0054(4)
S6 0.0225(4) 0.0242(4) 0.0256(4) -0.0077(3) -0.0037(3) -0.0063(3)
N1 0.0417(18) 0.0360(17) 0.0334(17) -0.0040(14) -0.0107(14) -0.0205(14)
N2 0.0292(16) 0.0284(15) 0.0406(18) -0.0150(13) -0.0111(13) -0.0051(12)
N3 0.0338(16) 0.0235(14) 0.0319(16) -0.0078(12) -0.0145(13) -0.0036(12)
C1 0.034(2) 0.041(2) 0.039(2) -0.0095(18) -0.0090(17) 0.0022(17)
C2 0.032(2) 0.064(3) 0.049(3) -0.011(2) -0.0152(19) -0.006(2)
C3 0.040(2) 0.063(3) 0.039(2) -0.017(2) -0.0063(18) -0.023(2)
C4 0.035(2) 0.041(2) 0.031(2) -0.0138(17) 0.0019(16) -0.0138(16)
C5 0.0257(17) 0.0353(18) 0.0197(16) -0.0079(14) 0.0001(13) -0.0069(14)
C6 0.0318(19) 0.0292(17) 0.0258(18) -0.0075(14) -0.0049(14) -0.0014(14)
C7 0.0302(19) 0.0336(19) 0.041(2) -0.0132(17) -0.0130(16) -0.0035(15)
C8 0.0286(19) 0.045(2) 0.041(2) -0.0135(18) -0.0081(16) -0.0130(16)
C9 0.051(2) 0.036(2) 0.045(2) -0.0112(18) -0.021(2) -0.0170(18)
C10 0.065(3) 0.032(2) 0.052(3) -0.0125(19) -0.023(2) -0.0163(19)
C11 0.051(2) 0.0311(19) 0.033(2) -0.0148(16) -0.0069(17) -0.0058(17)
C12 0.0335(19) 0.0319(18) 0.0243(18) -0.0079(15) -0.0043(14) -0.0053(14)
C13 0.0281(18) 0.0286(18) 0.042(2) -0.0156(16) -0.0103(16) 0.0019(14)
C14 0.033(2) 0.0284(18) 0.057(3) -0.0186(18) -0.0092(18) -0.0053(15)
C15 0.044(2) 0.0226(17) 0.052(3) -0.0083(17) -0.0021(19) -0.0091(16)
C16 0.042(2) 0.0262(18) 0.042(2) -0.0083(16) -0.0118(18) 0.0009(15)
C17 0.0267(17) 0.0232(16) 0.035(2) -0.0091(14) -0.0085(15) 0.0006(13)
C18 0.0306(19) 0.037(2) 0.047(2) -0.0175(18) -0.0181(17) 0.0032(15)
C19 0.046(2) 0.045(2) 0.055(3) -0.024(2) -0.028(2) -0.0033(18)
C20 0.041(2) 0.042(2) 0.054(3) -0.026(2) -0.0188(19) -0.0073(17)
C21 0.0300(19) 0.0326(18) 0.047(2) -0.0117(17) -0.0093(17) -0.0140(15)
C22 0.0354(19) 0.0219(16) 0.036(2) -0.0034(14) -0.0093(16) -0.0096(14)
C23 0.0252(17) 0.0265(17) 0.0302(19) -0.0077(14) -0.0029(14) -0.0020(13)
C24 0.0193(16) 0.0215(16) 0.037(2) -0.0084(14) -0.0060(14) 0.0011(12)
C25 0.047(2) 0.0326(19) 0.035(2) -0.0019(16) -0.0180(18) -0.0077(17)
C26 0.075(3) 0.033(2) 0.038(2) -0.0111(18) -0.026(2) -0.007(2)
C27 0.068(3) 0.040(2) 0.027(2) -0.0084(17) -0.011(2) -0.004(2)
C28 0.049(2) 0.038(2) 0.028(2) -0.0053(16) -0.0060(17) -0.0051(17)
C29 0.040(2) 0.0229(16) 0.0247(18) -0.0013(14) -0.0086(15) -0.0031(14)
C30 0.040(2) 0.0252(17) 0.034(2) -0.0017(15) -0.0072(16) -0.0075(15)
C31 0.0307(19) 0.038(2) 0.042(2) -0.0132(17) -0.0079(16) -0.0114(15)
C32 0.0324(19) 0.0294(17) 0.038(2) -0.0148(16) -0.0113(16) -0.0063(14)
C33 0.043(2) 0.0328(18) 0.0272(19) -0.0086(15) -0.0081(16) -0.0145(16)
C34 0.0282(18) 0.0376(19) 0.0324(19) -0.0201(16) -0.0004(15) -0.0094(15)
C35 0.0350(19) 0.0218(16) 0.035(2) -0.0046(15) -0.0091(16) -0.0027(14)
C36 0.042(2) 0.0201(16) 0.0257(18) -0.0014(13) -0.0101(15) -0.0039(14)
N4 0.040(3) 0.028(2) 0.033(3) -0.0118(19) -0.003(2) -0.0009(19)
O1 0.052(4) 0.056(4) 0.040(4) -0.014(3) 0.005(3) -0.015(3)
O2 0.035(4) 0.066(5) 0.136(9) -0.048(5) -0.035(5) 0.008(3)
O3 0.119(8) 0.062(5) 0.036(4) -0.005(3) -0.025(5) -0.020(5)
N5 0.0391(18) 0.0253(15) 0.045(2) -0.0101(14) -0.0139(15) -0.0044(13)
O4 0.0332(16) 0.0486(18) 0.067(2) -0.0104(16) -0.0084(15) -0.0112(13)
O5 0.068(2) 0.062(2) 0.067(2) -0.0251(18) -0.0336(19) -0.0187(17)
O6 0.0437(18) 0.080(2) 0.0393(18) -0.0130(17) -0.0098(14) 0.0009(16)
N6A 0.138(8) 0.078(5) 0.072(5) -0.024(4) -0.023(5) -0.066(6)
N6B 0.066(7) 0.080(8) 0.036(5) 0.001(5) -0.019(5) -0.064(7)
O1W 0.0449(17) 0.0508(18) 0.055(2) -0.0275(16) -0.0079(15) -0.0078(14)
O2W 0.066(2) 0.0419(18) 0.069(2) -0.0161(17) -0.0141(19) -0.0048(16)
O3W 0.097(8) 0.073(7) 0.038(4) -0.014(5) -0.013(5) -0.005(6)

loop_
_atom_type_symbol
_atom_type_description
_atom_type_scat_dispersion_real
_atom_type_scat_dispersion_imag
_atom_type_scat_source
C C 0.0033 0.0016 'International Tables Vol C Tables 4.2.6.8 and 6.1.1.4'
H H 0.0000 0.0000 'International Tables Vol C Tables 4.2.6.8 and 6.1.1.4'
N N 0.0061 0.0033 'International Tables Vol C Tables 4.2.6.8 and 6.1.1.4'
O O 0.0106 0.0060 'International Tables Vol C Tables 4.2.6.8 and 6.1.1.4'
S S 0.1246 0.1234 'International Tables Vol C Tables 4.2.6.8 and 6.1.1.4'
Ag Ag -0.8971 1.1015 'International Tables Vol C Tables 4.2.6.8 and 6.1.1.4'

loop_
_geom_angle_atom_site_label_1
_geom_angle_atom_site_label_2
_geom_angle_atom_site_label_3
_geom_angle
_geom_angle_site_symmetry_1
_geom_angle_site_symmetry_3
N1 Ag1 S4 150.90(9) . .
N1 Ag1 S2 82.37(9) . .
S4 Ag1 S2 116.27(3) . .
N1 Ag1 S1 78.44(8) . .
S4 Ag1 S1 112.72(3) . .
S2 Ag1 S1 108.81(3) . .
N2 Ag2 S6 152.76(8) . .
N2 Ag2 S3 80.23(8) . .
S6 Ag2 S3 119.61(3) . .
N2 Ag2 S4 79.47(8) . .
S6 Ag2 S4 107.80(3) . .
S3 Ag2 S4 109.28(3) . .
N3 Ag3 S1 149.74(7) . 2_676
N3 Ag3 S5 80.75(8) . .
S1 Ag3 S5 122.89(3) 2_676 .
N3 Ag3 S6 78.41(7) . .
S1 Ag3 S6 106.61(3) 2_676 .
S5 Ag3 S6 109.73(3) . .
C7 S1 C6 103.57(18) . .
C7 S1 Ag3 111.33(12) . 2_676
C6 S1 Ag3 109.94(12) . 2_676
C7 S1 Ag1 100.22(12) . .
C6 S1 Ag1 106.98(11) . .
Ag3 S1 Ag1 122.87(3) 2_676 .
C10 S2 C11 102.7(2) . .
C10 S2 Ag1 94.79(15) . .
C11 S2 Ag1 102.57(12) . .
C19 S3 C18 102.7(2) . .
C19 S3 Ag2 98.06(13) . .
C18 S3 Ag2 102.18(13) . .
C22 S4 C23 103.74(17) . .
C22 S4 Ag1 107.55(12) . .
C23 S4 Ag1 106.86(13) . .
C22 S4 Ag2 96.64(13) . .
C23 S4 Ag2 105.39(12) . .
Ag1 S4 Ag2 133.13(3) . .
C31 S5 C30 103.68(19) . .
C31 S5 Ag3 96.16(13) . .
C30 S5 Ag3 99.69(13) . .
C34 S6 C35 104.12(18) . .
C34 S6 Ag2 105.29(12) . .
C35 S6 Ag2 108.15(13) . .
C34 S6 Ag3 99.17(12) . .
C35 S6 Ag3 105.09(13) . .
Ag2 S6 Ag3 131.83(3) . .
C9 N1 C8 113.5(3) . .
C9 N1 Ag1 108.4(2) . .
C8 N1 Ag1 109.4(2) . .
C21 N2 C20 113.7(3) . .
C21 N2 Ag2 112.0(2) . .
C20 N2 Ag2 107.5(2) . .
C33 N3 C32 112.4(3) . .
C33 N3 Ag3 109.4(2) . .
C32 N3 Ag3 111.5(2) . .
C2 C1 C12 121.5(4) . .
C1 C2 C3 119.9(4) . .
C4 C3 C2 119.2(4) . .
C3 C4 C5 121.9(4) . .
C4 C5 C12 118.6(3) . .
C4 C5 C6 118.0(3) . .
C12 C5 C6 123.4(3) . .
C5 C6 S1 107.2(2) . .
C8 C7 S1 113.3(3) . .
N1 C8 C7 115.0(3) . .
N1 C9 C10 113.2(3) . .
C9 C10 S2 114.6(3) . .
C12 C11 S2 111.3(3) . .
C1 C12 C5 118.9(4) . .
C1 C12 C11 117.5(4) . .
C5 C12 C11 123.6(3) . .
C14 C13 C24 121.1(4) . .
C15 C14 C13 119.5(4) . .
C14 C15 C16 120.6(4) . .
C15 C16 C17 120.9(4) . .
C16 C17 C24 118.7(3) . .
C16 C17 C18 117.7(4) . .
C24 C17 C18 123.6(3) . .
C17 C18 S3 110.3(3) . .
C20 C19 S3 114.7(3) . .
N2 C20 C19 113.4(3) . .
N2 C21 C22 112.9(3) . .
C21 C22 S4 112.8(3) . .
C24 C23 S4 106.8(2) . .
C13 C24 C17 119.2(3) . .
C13 C24 C23 117.2(3) . .
C17 C24 C23 123.6(3) . .
C26 C25 C36 120.7(4) . .
C27 C26 C25 119.8(4) . .
C26 C27 C28 120.0(4) . .
C27 C28 C29 121.8(4) . .
C28 C29 C36 118.4(4) . .
C28 C29 C30 118.1(4) . .
C36 C29 C30 123.5(3) . .
C29 C30 S5 107.5(2) . .
C32 C31 S5 114.8(3) . .
N3 C32 C31 112.2(3) . .
N3 C33 C34 114.3(3) . .
C33 C34 S6 112.1(2) . .
C36 C35 S6 108.1(2) . .
C25 C36 C29 119.3(4) . .
C25 C36 C35 117.4(4) . .
C29 C36 C35 123.3(3) . .
O1 N4 O1 180.000(2) 2_676 .
O1 N4 O3 125.5(5) 2_676 2_676
O1 N4 O3 54.5(5) . 2_676
O1 N4 O3 54.5(5) 2_676 .
O1 N4 O3 125.5(5) . .
O3 N4 O3 180.000(4) 2_676 .
O1 N4 O2 62.7(5) 2_676 .
O1 N4 O2 117.3(5) . .
O3 N4 O2 63.6(6) 2_676 .
O3 N4 O2 116.4(6) . .
O1 N4 O2 117.3(5) 2_676 2_676
O1 N4 O2 62.7(5) . 2_676
O3 N4 O2 116.4(6) 2_676 2_676
O3 N4 O2 63.6(6) . 2_676
O2 N4 O2 180.0(7) . 2_676
O3 O1 N4 63.4(5) 2_676 .
O3 O1 O2 125.1(7) 2_676 2_676
N4 O1 O2 62.6(4) . 2_676
N4 O2 O1 54.8(4) . 2_676
N4 O2 O3 54.9(4) . 2_676
O1 O2 O3 109.1(6) 2_676 2_676
O1 O3 N4 62.1(5) 2_676 .
O1 O3 O2 122.7(7) 2_676 2_676
N4 O3 O2 61.5(5) . 2_676
O5 N5 O6 119.9(4) . .
O5 N5 O4 120.9(4) . .
O6 N5 O4 119.1(4) . .
O7A N6A O9A 124.0(10) . .
O7A N6A O8A 115.5(9) . .
O9A N6A O8A 120.4(8) . .
O4W N6B O9B 82.1(15) . .
O4W N6B O8B 154.8(18) . .
O9B N6B O8B 121.3(12) . .
O4W N6B O7B 40.9(15) . .
O9B N6B O7B 122.5(12) . .
O8B N6B O7B 116.1(11) . .
O4W N6B O3W 21.8(14) . .
O9B N6B O3W 103.3(11) . .
O8B N6B O3W 135.1(12) . .
O7B N6B O3W 19.2(12) . .
O3W O7B O4W 51(3) . .
O3W O7B N6B 109(3) . .
O4W O7B N6B 58.8(19) . .
N6B O9B O4W 46.1(11) . .
N7A N7A O10A 92.1(19) 2_666 2_666
N7A N7A O12A 76.7(16) 2_666 .
O10A N7A O12A 18.3(10) 2_666 .
N7A N7A O10A 47.6(14) 2_666 .
O10A N7A O10A 139.7(12) 2_666 .
O12A N7A O10A 123.5(10) . .
N7A N7A O12A 66.2(14) 2_666 2_666
O10A N7A O12A 156.3(18) 2_666 2_666
O12A N7A O12A 142.9(9) . 2_666
O10A N7A O12A 20.4(7) . 2_666
N7A N7A O11A 165(2) 2_666 .
O10A N7A O11A 101.9(12) 2_666 .
O12A N7A O11A 118.0(9) . .
O10A N7A O11A 118.2(10) . .
O12A N7A O11A 99.0(10) 2_666 .
O12A O10A N7A 122(3) 2_666 2_666
O12A O10A N7A 87(2) 2_666 .
N7A O10A N7A 40.3(12) 2_666 .
O12A O10A O11A 156(3) 2_666 2_666
N7A O10A O11A 47.2(8) 2_666 2_666
N7A O10A O11A 87.4(9) . 2_666
N7A O11A O10A 30.8(7) . 2_666
O10A O12A N7A 40(2) 2_666 .
O10A O12A N7A 73(2) 2_666 2_666
N7A O12A N7A 37.1(9) . 2_666
O10B N7B O12B 157(3) 2_666 .
O10B N7B O10B 78(2) 2_666 .
O12B N7B O10B 121.1(13) . .
O10B N7B O11B 39.2(17) 2_666 .
O12B N7B O11B 121.3(13) . .
O10B N7B O11B 116.7(13) . .
O10B N7B N7B 43.5(13) 2_666 2_666
O12B N7B N7B 153.1(18) . 2_666
O10B N7B N7B 34.3(11) . 2_666
O11B N7B N7B 82.5(14) . 2_666
O11B O10B N7B 87(3) 2_666 2_666
O11B O10B N7B 169(3) 2_666 .
N7B O10B N7B 102(2) 2_666 .
O11B O10B O10B 144(4) 2_666 2_666
N7B O10B O10B 58.2(17) 2_666 2_666
N7B O10B O10B 44.1(13) . 2_666
O10B O11B N7B 54(2) 2_666 .
O1S C1S N1S 135(2) . .
O1S C1S C3S 116(2) . 2_767
N1S C1S C3S 34.6(12) . 2_767
O1S C1S O7W 138(2) . 2_767
N1S C1S O7W 32.8(11) . 2_767
C3S C1S O7W 67.3(13) 2_767 2_767
N1S N1S O7W 76(3) 2_767 .
N1S N1S C3S 125(4) 2_767 2_767
O7W N1S C3S 50(3) . 2_767
N1S N1S O7W 56(2) 2_767 2_767
O7W N1S O7W 131(2) . 2_767
C3S N1S O7W 177(4) 2_767 2_767
N1S N1S C1S 150(3) 2_767 .
O7W N1S C1S 130(2) . .
C3S N1S C1S 83(2) 2_767 .
O7W N1S C1S 97(2) 2_767 .
N1S N1S O6W 94(3) 2_767 .
O7W N1S O6W 18.5(19) . .
C3S N1S O6W 31(2) 2_767 .
O7W N1S O6W 149(2) 2_767 .
C1S N1S O6W 113.1(15) . .
N1S N1S C3S 30(3) 2_767 .
O7W N1S C3S 105(2) . .
C3S N1S C3S 155(2) 2_767 .
O7W N1S C3S 26.0(18) 2_767 .
C1S N1S C3S 121.7(9) . .
O6W N1S C3S 123.6(15) . .
N1S N1S C2S 88(3) 2_767 .
O7W N1S C2S 23(2) . .
C3S N1S C2S 40(2) 2_767 .
O7W N1S C2S 140(2) 2_767 .
C1S N1S C2S 121.5(9) . .
O6W N1S C2S 17.3(16) . .
C3S N1S C2S 116.7(9) . .
N1S N1S C2S 64(2) 2_767 2_767
O7W N1S C2S 136(3) . 2_767
C3S N1S C2S 164(3) 2_767 2_767
O7W N1S C2S 18.4(19) 2_767 2_767
C1S N1S C2S 86.3(13) . 2_767
O6W N1S C2S 153(2) . 2_767
C3S N1S C2S 35.8(12) . 2_767
C2S N1S C2S 152.1(11) . 2_767
N1S N1S O6W 59(3) 2_767 2_767
O7W N1S O6W 134(3) . 2_767
C3S N1S O6W 176(3) 2_767 2_767
O7W N1S O6W 3.9(17) 2_767 2_767
C1S N1S O6W 93.5(12) . 2_767
O6W N1S O6W 152.7(12) . 2_767
C3S N1S O6W 29.1(12) . 2_767
C2S N1S O6W 143.5(13) . 2_767
C2S N1S O6W 15.3(14) 2_767 2_767
O7W C2S C3S 47.8(19) . 2_767
O7W C2S O5W 104(4) . .
C3S C2S O5W 92(3) 2_767 .
O7W C2S N1S 25(2) . .
C3S C2S N1S 36.0(19) 2_767 .
O5W C2S N1S 119(2) . .
O7W C2S N1S 24(2) . 2_767
C3S C2S N1S 62.8(19) 2_767 2_767
O5W C2S N1S 126(3) . 2_767
N1S C2S N1S 27.9(11) . 2_767
O7W C3S O6W 53(3) 2_767 2_767
O7W C3S N1S 61(2) 2_767 2_767
O6W C3S N1S 114(3) 2_767 2_767
O7W C3S C2S 51(3) 2_767 2_767
O6W C3S C2S 27(3) 2_767 2_767
N1S C3S C2S 104(3) 2_767 2_767
O7W C3S O5W 74(3) 2_767 2_767
O6W C3S O5W 22.9(18) 2_767 2_767
N1S C3S O5W 135(3) 2_767 2_767
C2S C3S O5W 45(3) 2_767 2_767
O7W C3S N1S 36(2) 2_767 .
O6W C3S N1S 89(2) 2_767 .
N1S C3S N1S 25(2) 2_767 .
C2S C3S N1S 81(2) 2_767 .
O5W C3S N1S 109.9(16) 2_767 .
O7W C3S C1S 122(3) 2_767 2_767
O6W C3S C1S 167(4) 2_767 2_767
N1S C3S C1S 63(2) 2_767 2_767
C2S C3S C1S 163(3) 2_767 2_767
O5W C3S C1S 153(2) 2_767 2_767
N1S C3S C1S 87.3(12) . 2_767
O7B O3W O4W 90(4) . .
O7B O3W N6B 52(2) . .
O4W O3W N6B 39(3) . .
O3W O4W O7B 39(2) . .
O3W O4W N6B 119(4) . .
O7B O4W N6B 80(2) . .
O3W O4W O9B 166(4) . .
O7B O4W O9B 132(3) . .
N6B O4W O9B 51.8(12) . .
O6W O5W C2S 24(2) . .
O6W O5W O7W 11(2) . .
C2S O5W O7W 32.0(18) . .
O6W O5W C3S 24.9(19) . 2_767
C2S O5W C3S 42.9(17) . 2_767
O7W O5W C3S 29.8(10) . 2_767
O7W O6W O5W 157(4) . .
O7W O6W C3S 57(3) . 2_767
O5W O6W C3S 132(3) . 2_767
O7W O6W N1S 23(2) . .
O5W O6W N1S 160(3) . .
C3S O6W N1S 34.7(17) 2_767 .
O7W O6W N1S 6(2) . 2_767
O5W O6W N1S 157(3) . 2_767
C3S O6W N1S 62.0(16) 2_767 2_767
N1S O6W N1S 27.3(12) . 2_767
O6W O7W C3S 70(3) . 2_767
O6W O7W C2S 35(3) . .
C3S O7W C2S 81(3) 2_767 .
O6W O7W N1S 139(4) . .
C3S O7W N1S 69(3) 2_767 .
C2S O7W N1S 133(4) . .
O6W O7W N1S 170(4) . 2_767
C3S O7W N1S 118(4) 2_767 2_767
C2S O7W N1S 138(4) . 2_767
N1S O7W N1S 49(2) . 2_767
O6W O7W O5W 12(2) . .
C3S O7W O5W 77(3) 2_767 .
C2S O7W O5W 44(3) . .
N1S O7W O5W 145(3) . .
N1S O7W O5W 165(2) 2_767 .
O6W O7W O7W 164(4) . 2_767
C3S O7W O7W 95(3) 2_767 2_767
C2S O7W O7W 141(4) . 2_767
N1S O7W O7W 26.5(13) . 2_767
N1S O7W O7W 22.3(13) 2_767 2_767
O5W O7W O7W 170(2) . 2_767
O6W O7W C1S 121(3) . 2_767
C3S O7W C1S 161(4) 2_767 2_767
C2S O7W C1S 100(3) . 2_767
N1S O7W C1S 98(2) . 2_767
N1S O7W C1S 50.0(12) 2_767 2_767
O5W O7W C1S 117.3(16) . 2_767
O7W O7W C1S 71.9(16) 2_767 2_767

loop_
_geom_bond_atom_site_label_1
_geom_bond_atom_site_label_2
_geom_bond_distance
_geom_bond_site_symmetry_2
Ag1 N1 2.353(3) .
Ag1 S4 2.4598(8) .
Ag1 S2 2.5864(10) .
Ag1 S1 2.6057(9) .
Ag2 N2 2.346(3) .
Ag2 S6 2.4544(8) .
Ag2 S3 2.5905(10) .
Ag2 S4 2.6414(9) .
Ag3 N3 2.363(3) .
Ag3 S1 2.4756(8) 2_676
Ag3 S5 2.5873(10) .
Ag3 S6 2.6448(9) .
S1 C7 1.840(4) .
S1 C6 1.841(4) .
S1 Ag3 2.4756(8) 2_676
S2 C10 1.816(4) .
S2 C11 1.829(4) .
S3 C19 1.825(4) .
S3 C18 1.839(4) .
S4 C22 1.818(3) .
S4 C23 1.840(3) .
S5 C31 1.824(4) .
S5 C30 1.843(4) .
S6 C34 1.831(4) .
S6 C35 1.841(4) .
N1 C9 1.469(6) .
N1 C8 1.483(5) .
N2 C21 1.469(5) .
N2 C20 1.474(5) .
N3 C33 1.464(5) .
N3 C32 1.478(4) .
C1 C2 1.379(7) .
C1 C12 1.393(6) .
C2 C3 1.389(7) .
C3 C4 1.377(6) .
C4 C5 1.396(5) .
C5 C12 1.405(5) .
C5 C6 1.499(5) .
C7 C8 1.515(5) .
C9 C10 1.520(6) .
C11 C12 1.507(5) .
C13 C14 1.393(6) .
C13 C24 1.395(5) .
C14 C15 1.367(6) .
C15 C16 1.381(6) .
C16 C17 1.401(5) .
C17 C24 1.403(5) .
C17 C18 1.513(5) .
C19 C20 1.531(6) .
C21 C22 1.520(5) .
C23 C24 1.508(5) .
C25 C26 1.388(7) .
C25 C36 1.400(6) .
C26 C27 1.374(7) .
C27 C28 1.378(7) .
C28 C29 1.389(6) .
C29 C36 1.408(6) .
C29 C30 1.500(6) .
C31 C32 1.510(5) .
C33 C34 1.530(5) .
C35 C36 1.506(5) .
N4 O1 1.201(6) 2_676
N4 O1 1.201(6) .
N4 O3 1.215(6) 2_676
N4 O3 1.215(6) .
N4 O2 1.305(6) .
N4 O2 1.305(6) 2_676
O1 O3 1.105(11) 2_676
O1 O2 1.305(11) 2_676
O2 O1 1.305(11) 2_676
O2 O3 1.331(12) 2_676
O3 O1 1.105(11) 2_676
O3 O2 1.331(12) 2_676
N5 O5 1.232(4) .
N5 O6 1.237(4) .
N5 O4 1.244(4) .
N6A O7A 1.145(9) .
N6A O9A 1.216(9) .
N6A O8A 1.241(10) .
N6B O4W 1.06(2) .
N6B O9B 1.153(11) .
N6B O8B 1.195(11) .
N6B O7B 1.219(13) .
N6B O3W 1.467(18) .
O7B O3W 0.51(2) .
O7B O4W 0.81(3) .
O9B O4W 1.45(3) .
N7A N7A 0.83(2) 2_666
N7A O10A 0.947(18) 2_666
N7A O12A 1.259(11) .
N7A O10A 1.282(12) .
N7A O12A 1.339(18) 2_666
N7A O11A 1.355(12) .
O10A O12A 0.468(16) 2_666
O10A N7A 0.947(18) 2_666
O10A O11A 1.806(16) 2_666
O11A O10A 1.806(16) 2_666
O12A O10A 0.468(16) 2_666
O12A N7A 1.339(18) 2_666
N7B O10B 1.06(3) 2_666
N7B O12B 1.295(14) .
N7B O10B 1.297(13) .
N7B O11B 1.306(14) .
N7B N7B 1.84(4) 2_666
O10B O11B 0.83(3) 2_666
O10B N7B 1.06(3) 2_666
O10B O10B 1.49(4) 2_666
O11B O10B 0.83(3) 2_666
O1S C1S 1.191(5) .
C1S N1S 1.480(5) .
C1S C3S 1.66(4) 2_767
C1S O7W 1.92(3) 2_767
N1S N1S 0.81(3) 2_767
N1S O7W 0.89(2) .
N1S C3S 0.95(4) 2_767
N1S O7W 1.05(3) 2_767
N1S O6W 1.52(4) .
N1S C3S 1.562(5) .
N1S C2S 1.562(5) .
N1S C2S 1.74(4) 2_767
N1S O6W 1.77(3) 2_767
C2S O7W 0.81(3) .
C2S C3S 1.03(4) 2_767
C2S O5W 1.06(4) .
C2S N1S 1.74(4) 2_767
C3S O7W 0.77(3) 2_767
C3S O6W 0.86(3) 2_767
C3S N1S 0.95(4) 2_767
C3S C2S 1.03(4) 2_767
C3S O5W 1.51(3) 2_767
C3S C1S 1.66(4) 2_767
O3W O4W 0.62(2) .
O5W O6W 0.79(2) .
O5W O7W 1.49(3) .
O5W C3S 1.51(3) 2_767
O6W O7W 0.73(3) .
O6W C3S 0.86(3) 2_767
O6W N1S 1.77(3) 2_767
O7W C3S 0.77(3) 2_767
O7W N1S 1.05(3) 2_767
O7W O7W 1.76(5) 2_767
O7W C1S 1.92(3) 2_767
